data_8106169
loop_
_publ_author_name
'Chen, Hai-Lin'
'Lai, Hong-Fang'
'Qin, Yong-Ling'
'Guo, Yue-Ning'
'Chen, Ting'
'Huang, Xiao-Yuan'

_publ_section_title
;
 Synthesis and crystal structure
 poly[aqua(\m3-2-(((7-hydroxy-3-(4-hydroxy-3-sulfonatophenyl)-4-oxo-4H-chromen-8-yl)methyl)ammonio)acetate-\k4
 O,O&#x2032;:O&#x2032;&#x2032;:O&#x2032;&#x2032;&#x2032;) sodium]
 monohydrate, C18H18NNaO11S
;
_journal_issue 3
_journal_name_full 'Zeitschrift f\"ur Kristallographie - New Crystal Structures'
_journal_page_first 417
_journal_page_last 419
_journal_paper_doi 10.1515/ncrs-2017-0321
_journal_volume 233
_journal_year 2018
_chemical_formula_sum 'C18 H18 N Na O11 S'
_chemical_formula_weight 479.38
_space_group_IT_number 2
_space_group_name_Hall '-P 1'
_space_group_name_H-M_alt 'P -1'
_symmetry_cell_setting triclinic
_symmetry_space_group_name_H-M 'P -1'
_atom_sites_solution_hydrogens geom
_atom_sites_solution_primary direct
_atom_sites_solution_secondary difmap
_cell_angle_alpha 82.883(10)
_cell_angle_beta 76.954(12)
_cell_angle_gamma 69.729(12)
_cell_formula_units_Z 2
_cell_length_a 8.2627(12)
_cell_length_b 8.6490(11)
_cell_length_c 14.1791(17)
_cell_measurement_reflns_used 1568
_cell_measurement_temperature 293(2)
_cell_measurement_theta_max 28.3400
_cell_measurement_theta_min 3.2970
_cell_volume 924.8(2)
_computing_cell_refinement 'Bruker FRAMBO'
_computing_data_collection 'Bruker FRAMBO'
_computing_data_reduction 'Bruker SAINT'
_computing_molecular_graphics 'Bruker SHELXTL'
_computing_publication_material 'Bruker SHELXTL'
_computing_structure_refinement 'SHELXL-97 (Sheldrick, 1997)'
_computing_structure_solution 'SHELXS-97 (Sheldrick, 1990)'
_diffrn_ambient_temperature 293(2)
_diffrn_measured_fraction_theta_full 0.999
_diffrn_measured_fraction_theta_max 0.999
_diffrn_measurement_device_type 'multiwire proportional'
_diffrn_measurement_method 'phi and omega scans'
_diffrn_radiation_monochromator graphite
_diffrn_radiation_source 'fine-focus sealed tube'
_diffrn_radiation_type MoK\a
_diffrn_radiation_wavelength 0.71073
_diffrn_reflns_av_R_equivalents 0.0388
_diffrn_reflns_av_sigmaI/netI 0.0608
_diffrn_reflns_limit_h_max 9
_diffrn_reflns_limit_h_min -9
_diffrn_reflns_limit_k_max 9
_diffrn_reflns_limit_k_min -10
_diffrn_reflns_limit_l_max 16
_diffrn_reflns_limit_l_min -15
_diffrn_reflns_number 5987
_diffrn_reflns_theta_full 25.00
_diffrn_reflns_theta_max 25.00
_diffrn_reflns_theta_min 2.79
_diffrn_standards_decay_% 0
_diffrn_standards_interval_count 0
_diffrn_standards_interval_time 0
_diffrn_standards_number 0
_exptl_absorpt_coefficient_mu 0.269
_exptl_absorpt_correction_T_max 0.9557
_exptl_absorpt_correction_T_min 0.9071
_exptl_absorpt_correction_type none
_exptl_absorpt_process_details none
_exptl_crystal_colour colorless
_exptl_crystal_density_diffrn 1.721
_exptl_crystal_density_method 'not measured'
_exptl_crystal_description block
_exptl_crystal_F_000 496
_exptl_crystal_size_max 0.37
_exptl_crystal_size_mid 0.27
_exptl_crystal_size_min 0.17
_refine_diff_density_max 0.419
_refine_diff_density_min -0.410
_refine_diff_density_rms 0.072
_refine_ls_extinction_method none
_refine_ls_goodness_of_fit_ref 1.050
_refine_ls_hydrogen_treatment constr
_refine_ls_matrix_type full
_refine_ls_number_parameters 289
_refine_ls_number_reflns 3262
_refine_ls_number_restraints 0
_refine_ls_restrained_S_all 1.050
_refine_ls_R_factor_all 0.0760
_refine_ls_R_factor_gt 0.0574
_refine_ls_shift/su_max 0.000
_refine_ls_shift/su_mean 0.000
_refine_ls_structure_factor_coef Fsqd
_refine_ls_weighting_details 'calc w=1/[\s^2^(Fo^2^)+(0.0779P)^2^+0.2116P] where P=(Fo^2^+2Fc^2^)/3'
_refine_ls_weighting_scheme calc
_refine_ls_wR_factor_gt 0.1416
_refine_ls_wR_factor_ref 0.1609
_reflns_number_gt 2465
_reflns_number_total 3262
_reflns_threshold_expression >2sigma(I)
_cod_data_source_file suppl_ncrs-2017-0321_suppl.cif
_cod_data_source_block ganna
_cod_depositor_comments
;
The following automatic conversions were performed:

data item '_symmetry_cell_setting' value 'Triclinic' was changed to
'triclinic' in accordance with the built-in table derived from the
CIF Core dictionary named 'cif_core.dic' version 2.4.5 last updated
on 2014-11-21.

Automatic conversion script
Id: cif_fix_values 8738 2021-04-28 16:35:53Z antanas 
;
_cod_original_sg_symbol_H-M P-1
_cod_database_code 8106169

loop_
_symmetry_equiv_pos_as_xyz
'x, y, z'
'-x, -y, -z'

loop_
_atom_site_label
_atom_site_type_symbol
_atom_site_fract_x
_atom_site_fract_y
_atom_site_fract_z
_atom_site_U_iso_or_equiv
_atom_site_adp_type
_atom_site_occupancy
_atom_site_symmetry_multiplicity
_atom_site_calc_flag
_atom_site_refinement_flags
_atom_site_disorder_assembly
_atom_site_disorder_group
C1 C 0.2056(4) 0.2321(4) -0.1916(2) 0.0314(7) Uani 1 1 d . . .
C2 C 0.1629(4) 0.1657(4) -0.0986(2) 0.0327(7) Uani 1 1 d . . .
H2 H 0.1271 0.0733 -0.0901 0.039 Uiso 1 1 calc R . .
C3 C 0.1730(4) 0.2348(4) -0.0200(2) 0.0313(7) Uani 1 1 d . . .
H3 H 0.1464 0.1878 0.0417 0.038 Uiso 1 1 calc R . .
C4 C 0.2233(4) 0.3769(4) -0.0309(2) 0.0281(7) Uani 1 1 d . . .
C5 C 0.2574(4) 0.4440(4) -0.1239(2) 0.0293(7) Uani 1 1 d . . .
C6 C 0.2547(4) 0.3737(4) -0.2066(2) 0.0288(7) Uani 1 1 d . . .
C7 C 0.2501(4) 0.4455(4) 0.0501(2) 0.0302(7) Uani 1 1 d . . .
C8 C 0.2790(4) 0.6048(4) 0.0304(2) 0.0288(7) Uani 1 1 d . . .
C9 C 0.3002(5) 0.6615(4) -0.0620(2) 0.0324(8) Uani 1 1 d . . .
H9 H 0.3162 0.7640 -0.0742 0.039 Uiso 1 1 calc R . .
C10 C 0.2876(4) 0.6996(4) 0.1086(2) 0.0290(7) Uani 1 1 d . . .
C11 C 0.2199(4) 0.6691(4) 0.2055(2) 0.0303(7) Uani 1 1 d . . .
H11 H 0.1681 0.5871 0.2217 0.036 Uiso 1 1 calc R . .
C12 C 0.2273(4) 0.7568(4) 0.2783(2) 0.0293(7) Uani 1 1 d . . .
C13 C 0.3028(4) 0.8809(4) 0.2561(2) 0.0310(7) Uani 1 1 d . . .
C14 C 0.3663(4) 0.9156(4) 0.1600(2) 0.0304(7) Uani 1 1 d . . .
H14 H 0.4148 1.0000 0.1439 0.037 Uiso 1 1 calc R . .
C15 C 0.3589(4) 0.8278(4) 0.0883(2) 0.0328(8) Uani 1 1 d . . .
H15 H 0.4024 0.8541 0.0242 0.039 Uiso 1 1 calc R . .
C16 C 0.3160(4) 0.4370(4) -0.3060(2) 0.0314(7) Uani 1 1 d . . .
H16A H 0.3810 0.3440 -0.3464 0.038 Uiso 1 1 calc R . .
H16B H 0.3963 0.4947 -0.3025 0.038 Uiso 1 1 calc R . .
C17 C 0.0575(4) 0.6997(4) -0.2990(2) 0.0317(7) Uani 1 1 d . . .
H17A H 0.0085 0.6660 -0.2342 0.038 Uiso 1 1 calc R . .
H17B H -0.0394 0.7592 -0.3315 0.038 Uiso 1 1 calc R . .
C18 C 0.1581(5) 0.8136(4) -0.2920(2) 0.0342(8) Uani 1 1 d . . .
N1 N 0.1710(4) 0.5506(3) -0.35277(18) 0.0304(6) Uani 1 1 d . . .
H1A H 0.2232 0.5811 -0.4105 0.046 Uiso 1 1 d R . .
H1B H 0.0975 0.4974 -0.3590 0.046 Uiso 1 1 d R . .
Na1 Na 0.3016(3) 0.9243(2) 0.49647(11) 0.0682(6) Uani 1 1 d . . .
O1 O 0.2065(3) 0.1620(3) -0.27089(16) 0.0390(6) Uani 1 1 d . . .
H1 H 0.1654 0.0841 -0.2496 0.058 Uiso 1 1 d R . .
O2 O 0.2538(4) 0.3675(3) 0.12934(16) 0.0437(7) Uani 1 1 d . . .
O3 O 0.3007(3) 0.5852(3) -0.13928(15) 0.0341(6) Uani 1 1 d . . .
O4 O 0.3125(3) 0.9639(3) 0.32874(15) 0.0385(6) Uani 1 1 d . . .
H13 H 0.3376 1.0486 0.3023 0.058 Uiso 1 1 d R . .
O5 O 0.0753(4) 0.5740(4) 0.39625(17) 0.0579(8) Uani 1 1 d . . .
O6 O 0.2752(4) 0.6683(3) 0.45350(16) 0.0478(7) Uani 1 1 d . . .
O7 O -0.0077(4) 0.8583(4) 0.43419(19) 0.0629(8) Uani 1 1 d . . .
O8 O 0.0913(3) 0.9146(3) -0.22695(17) 0.0426(6) Uani 1 1 d . . .
O9 O 0.2993(3) 0.7982(3) -0.35233(16) 0.0364(6) Uani 1 1 d . . .
O10 O 0.6423(5) 0.8129(5) 0.4942(2) 0.0921(12) Uani 1 1 d . . .
H10A H 0.7461 0.7497 0.4734 0.138 Uiso 1 1 d R . .
H10B H 0.6254 0.8004 0.5556 0.138 Uiso 1 1 d R . .
O11 O 0.4328(5) 0.2036(4) 0.2745(3) 0.0867(13) Uani 1 1 d . . .
H11A H 0.5155 0.2115 0.2979 0.130 Uiso 1 1 d R . .
H11B H 0.4008 0.2820 0.2330 0.130 Uiso 1 1 d R . .
S1 S 0.13460(13) 0.71108(11) 0.39952(6) 0.0381(3) Uani 1 1 d . . .

loop_
_atom_site_aniso_label
_atom_site_aniso_U_11
_atom_site_aniso_U_22
_atom_site_aniso_U_33
_atom_site_aniso_U_23
_atom_site_aniso_U_13
_atom_site_aniso_U_12
C1 0.0315(18) 0.0267(17) 0.0389(17) -0.0067(13) -0.0111(15) -0.0086(14)
C2 0.039(2) 0.0247(17) 0.0406(18) 0.0003(14) -0.0088(16) -0.0183(15)
C3 0.0345(18) 0.0293(18) 0.0318(16) 0.0038(13) -0.0092(15) -0.0129(15)
C4 0.0298(18) 0.0262(17) 0.0320(16) -0.0024(13) -0.0076(14) -0.0128(14)
C5 0.0313(18) 0.0229(17) 0.0359(17) -0.0029(13) -0.0056(15) -0.0118(14)
C6 0.0347(18) 0.0217(16) 0.0299(16) -0.0043(12) -0.0078(14) -0.0074(14)
C7 0.0307(18) 0.0275(18) 0.0330(17) -0.0040(14) -0.0032(15) -0.0113(14)
C8 0.0284(18) 0.0284(18) 0.0332(16) -0.0048(13) -0.0062(14) -0.0128(14)
C9 0.045(2) 0.0274(18) 0.0331(16) -0.0043(13) -0.0107(16) -0.0198(16)
C10 0.0281(18) 0.0301(18) 0.0324(17) -0.0016(13) -0.0096(14) -0.0116(14)
C11 0.0382(19) 0.0288(17) 0.0327(16) 0.0001(13) -0.0120(15) -0.0194(15)
C12 0.0288(17) 0.0313(18) 0.0326(16) -0.0029(13) -0.0069(14) -0.0148(14)
C13 0.0309(18) 0.0320(18) 0.0344(17) -0.0072(13) -0.0066(15) -0.0138(15)
C14 0.0334(18) 0.0274(17) 0.0362(17) 0.0002(13) -0.0073(15) -0.0174(15)
C15 0.040(2) 0.0367(19) 0.0285(16) 0.0019(13) -0.0086(15) -0.0207(16)
C16 0.0364(19) 0.0277(17) 0.0338(16) -0.0051(13) -0.0070(15) -0.0139(15)
C17 0.0320(18) 0.0282(17) 0.0392(17) -0.0019(14) -0.0073(15) -0.0151(14)
C18 0.046(2) 0.0280(18) 0.0352(17) 0.0023(14) -0.0143(18) -0.0184(16)
N1 0.0409(16) 0.0320(15) 0.0301(13) -0.0022(11) -0.0099(13) -0.0246(13)
Na1 0.1174(16) 0.0773(12) 0.0372(8) 0.0019(8) -0.0139(9) -0.0687(12)
O1 0.0581(17) 0.0327(13) 0.0376(12) -0.0075(10) -0.0099(12) -0.0268(12)
O2 0.0710(19) 0.0375(14) 0.0321(12) 0.0033(10) -0.0128(13) -0.0297(14)
O3 0.0544(16) 0.0280(12) 0.0289(11) -0.0024(9) -0.0098(11) -0.0237(11)
O4 0.0580(16) 0.0379(13) 0.0337(12) -0.0034(10) -0.0099(12) -0.0324(13)
O5 0.091(2) 0.083(2) 0.0348(13) 0.0035(13) -0.0134(14) -0.0733(19)
O6 0.0608(18) 0.0663(18) 0.0354(13) 0.0090(12) -0.0206(13) -0.0418(15)
O7 0.061(2) 0.076(2) 0.0420(15) -0.0150(14) 0.0066(14) -0.0172(17)
O8 0.0557(17) 0.0320(13) 0.0434(13) -0.0128(11) -0.0044(12) -0.0181(12)
O9 0.0421(15) 0.0377(14) 0.0376(12) -0.0033(10) -0.0033(12) -0.0257(12)
O10 0.087(3) 0.135(3) 0.075(2) -0.044(2) 0.0197(19) -0.073(3)
O11 0.107(3) 0.075(2) 0.127(3) 0.051(2) -0.084(3) -0.072(2)
S1 0.0490(6) 0.0527(6) 0.0268(4) -0.0034(4) -0.0057(4) -0.0352(5)

loop_
_atom_type_symbol
_atom_type_description
_atom_type_scat_dispersion_real
_atom_type_scat_dispersion_imag
_atom_type_scat_source
C C 0.0033 0.0016 'International Tables Vol C Tables 4.2.6.8 and 6.1.1.4'
H H 0.0000 0.0000 'International Tables Vol C Tables 4.2.6.8 and 6.1.1.4'
N N 0.0061 0.0033 'International Tables Vol C Tables 4.2.6.8 and 6.1.1.4'
O O 0.0106 0.0060 'International Tables Vol C Tables 4.2.6.8 and 6.1.1.4'
Na Na 0.0362 0.0249 'International Tables Vol C Tables 4.2.6.8 and 6.1.1.4'
S S 0.1246 0.1234 'International Tables Vol C Tables 4.2.6.8 and 6.1.1.4'

loop_
_geom_angle_atom_site_label_1
_geom_angle_atom_site_label_2
_geom_angle_atom_site_label_3
_geom_angle
_geom_angle_site_symmetry_1
_geom_angle_site_symmetry_3
O1 C1 C2 122.2(3) . .
O1 C1 C6 116.6(3) . .
C2 C1 C6 121.2(3) . .
C3 C2 C1 120.6(3) . .
C3 C2 H2 119.7 . .
C1 C2 H2 119.7 . .
C2 C3 C4 120.7(3) . .
C2 C3 H3 119.6 . .
C4 C3 H3 119.6 . .
C5 C4 C3 117.3(3) . .
C5 C4 C7 120.4(3) . .
C3 C4 C7 122.2(3) . .
O3 C5 C4 120.2(3) . .
O3 C5 C6 116.0(3) . .
C4 C5 C6 123.8(3) . .
C5 C6 C1 116.4(3) . .
C5 C6 C16 121.8(3) . .
C1 C6 C16 121.5(3) . .
O2 C7 C4 120.2(3) . .
O2 C7 C8 123.7(3) . .
C4 C7 C8 116.0(3) . .
C9 C8 C7 117.0(3) . .
C9 C8 C10 120.9(3) . .
C7 C8 C10 122.1(3) . .
C8 C9 O3 126.5(3) . .
C8 C9 H9 116.8 . .
O3 C9 H9 116.8 . .
C11 C10 C15 116.5(3) . .
C11 C10 C8 121.8(3) . .
C15 C10 C8 121.7(3) . .
C12 C11 C10 122.0(3) . .
C12 C11 H11 119.0 . .
C10 C11 H11 119.0 . .
C11 C12 C13 120.2(3) . .
C11 C12 S1 118.7(2) . .
C13 C12 S1 121.0(2) . .
O4 C13 C14 122.0(3) . .
O4 C13 C12 119.5(3) . .
C14 C13 C12 118.5(3) . .
C15 C14 C13 120.9(3) . .
C15 C14 H14 119.5 . .
C13 C14 H14 119.5 . .
C14 C15 C10 121.9(3) . .
C14 C15 H15 119.1 . .
C10 C15 H15 119.1 . .
C6 C16 N1 113.9(3) . .
C6 C16 H16A 108.8 . .
N1 C16 H16A 108.8 . .
C6 C16 H16B 108.8 . .
N1 C16 H16B 108.8 . .
H16A C16 H16B 107.7 . .
N1 C17 C18 112.1(3) . .
N1 C17 H17A 109.2 . .
C18 C17 H17A 109.2 . .
N1 C17 H17B 109.2 . .
C18 C17 H17B 109.2 . .
H17A C17 H17B 107.9 . .
O8 C18 O9 126.4(3) . .
O8 C18 C17 116.4(3) . .
O9 C18 C17 117.2(3) . .
O8 C18 Na1 120.9(2) . 1_554
O9 C18 Na1 38.38(15) . 1_554
C17 C18 Na1 107.40(19) . 1_554
C17 N1 C16 115.4(2) . .
C17 N1 H1A 109.5 . .
C16 N1 H1A 105.7 . .
C17 N1 H1B 105.4 . .
C16 N1 H1B 109.9 . .
H1A N1 H1B 111.0 . .
O9 Na1 O4 160.49(11) 1_556 .
O9 Na1 O6 83.86(9) 1_556 .
O4 Na1 O6 76.91(8) . .
O9 Na1 O10 106.15(11) 1_556 2_676
O4 Na1 O10 92.74(11) . 2_676
O6 Na1 O10 168.67(12) . 2_676
O9 Na1 O7 88.08(11) 1_556 2_576
O4 Na1 O7 102.74(11) . 2_576
O6 Na1 O7 114.63(12) . 2_576
O10 Na1 O7 71.78(12) 2_676 2_576
O9 Na1 O10 80.61(11) 1_556 .
O4 Na1 O10 98.60(12) . .
O6 Na1 O10 97.56(12) . .
O10 Na1 O10 79.24(15) 2_676 .
O7 Na1 O10 144.51(11) 2_576 .
O9 Na1 C18 20.01(9) 1_556 1_556
O4 Na1 C18 154.63(10) . 1_556
O6 Na1 C18 84.06(9) . 1_556
O10 Na1 C18 107.17(11) 2_676 1_556
O7 Na1 C18 70.12(10) 2_576 1_556
O10 Na1 C18 100.42(11) . 1_556
O9 Na1 S1 100.50(7) 1_556 .
O4 Na1 S1 62.59(6) . .
O6 Na1 S1 25.18(6) . .
O10 Na1 S1 150.18(11) 2_676 .
O7 Na1 S1 96.30(9) 2_576 .
O10 Na1 S1 118.74(10) . .
C18 Na1 S1 93.39(7) 1_556 .
O9 Na1 Na1 93.84(8) 1_556 2_676
O4 Na1 Na1 97.46(8) . 2_676
O6 Na1 Na1 134.98(12) . 2_676
O10 Na1 Na1 40.89(10) 2_676 2_676
O7 Na1 Na1 110.19(10) 2_576 2_676
O10 Na1 Na1 38.34(8) . 2_676
C18 Na1 Na1 107.87(8) 1_556 2_676
S1 Na1 Na1 150.26(9) . 2_676
C1 O1 H1 105.0 . .
C9 O3 C5 118.7(2) . .
C13 O4 Na1 137.68(19) . .
C13 O4 H13 106.6 . .
Na1 O4 H13 115.5 . .
S1 O6 Na1 108.69(15) . .
S1 O7 Na1 167.07(19) . 2_576
C18 O9 Na1 121.6(2) . 1_554
Na1 O10 Na1 100.76(15) 2_676 .
Na1 O10 H10A 100.7 2_676 .
Na1 O10 H10A 151.9 . .
Na1 O10 H10B 89.8 2_676 .
Na1 O10 H10B 91.9 . .
H10A O10 H10B 106.1 . .
H11A O11 H11B 111.4 . .
O5 S1 O7 112.85(18) . .
O5 S1 O6 112.14(16) . .
O7 S1 O6 111.57(16) . .
O5 S1 C12 106.23(14) . .
O7 S1 C12 107.46(16) . .
O6 S1 C12 106.10(15) . .
O5 S1 Na1 154.05(11) . .
O7 S1 Na1 72.92(13) . .
O6 S1 Na1 46.13(11) . .
C12 S1 Na1 95.23(10) . .

loop_
_geom_bond_atom_site_label_1
_geom_bond_atom_site_label_2
_geom_bond_distance
_geom_bond_site_symmetry_2
C1 O1 1.340(4) .
C1 C2 1.391(4) .
C1 C6 1.396(4) .
C2 C3 1.359(4) .
C2 H2 0.9300 .
C3 C4 1.409(4) .
C3 H3 0.9300 .
C4 C5 1.382(4) .
C4 C7 1.447(4) .
C5 O3 1.367(3) .
C5 C6 1.394(4) .
C6 C16 1.490(4) .
C7 O2 1.238(4) .
C7 C8 1.462(4) .
C8 C9 1.336(4) .
C8 C10 1.485(4) .
C9 O3 1.346(3) .
C9 H9 0.9300 .
C10 C11 1.391(4) .
C10 C15 1.399(4) .
C11 C12 1.377(4) .
C11 H11 0.9300 .
C12 C13 1.390(4) .
C12 S1 1.774(3) .
C13 O4 1.357(3) .
C13 C14 1.381(4) .
C14 C15 1.366(4) .
C14 H14 0.9300 .
C15 H15 0.9300 .
C16 N1 1.491(4) .
C16 H16A 0.9700 .
C16 H16B 0.9700 .
C17 N1 1.485(4) .
C17 C18 1.517(4) .
C17 H17A 0.9700 .
C17 H17B 0.9700 .
C18 O8 1.246(4) .
C18 O9 1.257(4) .
C18 Na1 3.129(4) 1_554
N1 H1A 0.8893 .
N1 H1B 0.9034 .
Na1 O9 2.281(3) 1_556
Na1 O4 2.346(2) .
Na1 O6 2.459(3) .
Na1 O10 2.496(3) 2_676
Na1 O7 2.572(4) 2_576
Na1 O10 2.634(5) .
Na1 C18 3.129(4) 1_556
Na1 S1 3.2314(16) .
Na1 Na1 3.953(3) 2_676
O1 H1 0.8500 .
O4 H13 0.8500 .
O5 S1 1.441(2) .
O6 S1 1.451(2) .
O7 S1 1.450(3) .
O7 Na1 2.572(4) 2_576
O9 Na1 2.281(3) 1_554
O10 Na1 2.496(3) 2_676
O10 H10A 0.8499 .
O10 H10B 0.8500 .
O11 H11A 0.8500 .
O11 H11B 0.8500 .

loop_
_geom_hbond_atom_site_label_D
_geom_hbond_atom_site_label_H
_geom_hbond_atom_site_label_A
_geom_hbond_distance_DH
_geom_hbond_distance_HA
_geom_hbond_distance_DA
_geom_hbond_angle_DHA
_geom_hbond_site_symmetry_A
O10 H10B O11 0.85 2.35 3.192(5) 173.9 2_666
O10 H10A O7 0.85 2.45 2.972(4) 120.3 1_655
O11 H11B O2 0.85 2.02 2.763(3) 144.8 .
O11 H11A O9 0.85 1.84 2.682(3) 173.1 2_665
N1 H1B O5 0.90 1.93 2.817(3) 165.9 2_565
N1 H1A S1 0.89 2.94 3.651(3) 138.6 1_554
N1 H1A O6 0.89 1.99 2.858(3) 164.7 1_554
O1 H1 O8 0.85 1.74 2.586(3) 170.0 1_545
O4 H13 O11 0.85 1.74 2.562(3) 161.9 1_565

loop_
_geom_torsion_atom_site_label_1
_geom_torsion_atom_site_label_2
_geom_torsion_atom_site_label_3
_geom_torsion_atom_site_label_4
_geom_torsion
_geom_torsion_site_symmetry_1
_geom_torsion_site_symmetry_2
_geom_torsion_site_symmetry_3
_geom_torsion_site_symmetry_4
O1 C1 C2 C3 176.3(3) . . . .
C6 C1 C2 C3 -2.0(5) . . . .
C1 C2 C3 C4 1.3(5) . . . .
C2 C3 C4 C5 1.5(5) . . . .
C2 C3 C4 C7 -174.6(3) . . . .
C3 C4 C5 O3 177.6(3) . . . .
C7 C4 C5 O3 -6.2(5) . . . .
C3 C4 C5 C6 -3.9(5) . . . .
C7 C4 C5 C6 172.2(3) . . . .
O3 C5 C6 C1 -178.2(3) . . . .
C4 C5 C6 C1 3.3(5) . . . .
O3 C5 C6 C16 7.1(5) . . . .
C4 C5 C6 C16 -171.4(3) . . . .
O1 C1 C6 C5 -178.6(3) . . . .
C2 C1 C6 C5 -0.3(5) . . . .
O1 C1 C6 C16 -3.9(5) . . . .
C2 C1 C6 C16 174.5(3) . . . .
C5 C4 C7 O2 -165.6(3) . . . .
C3 C4 C7 O2 10.3(5) . . . .
C5 C4 C7 C8 12.0(5) . . . .
C3 C4 C7 C8 -172.1(3) . . . .
O2 C7 C8 C9 169.2(3) . . . .
C4 C7 C8 C9 -8.3(5) . . . .
O2 C7 C8 C10 -9.8(5) . . . .
C4 C7 C8 C10 172.7(3) . . . .
C7 C8 C9 O3 -1.2(5) . . . .
C10 C8 C9 O3 177.8(3) . . . .
C9 C8 C10 C11 162.1(3) . . . .
C7 C8 C10 C11 -18.9(5) . . . .
C9 C8 C10 C15 -15.8(5) . . . .
C7 C8 C10 C15 163.2(3) . . . .
C15 C10 C11 C12 -2.0(5) . . . .
C8 C10 C11 C12 -179.9(3) . . . .
C10 C11 C12 C13 0.5(5) . . . .
C10 C11 C12 S1 179.1(3) . . . .
C11 C12 C13 O4 -178.6(3) . . . .
S1 C12 C13 O4 2.8(4) . . . .
C11 C12 C13 C14 1.3(5) . . . .
S1 C12 C13 C14 -177.3(3) . . . .
O4 C13 C14 C15 178.4(3) . . . .
C12 C13 C14 C15 -1.4(5) . . . .
C13 C14 C15 C10 -0.1(5) . . . .
C11 C10 C15 C14 1.8(5) . . . .
C8 C10 C15 C14 179.7(3) . . . .
C5 C6 C16 N1 -98.4(3) . . . .
C1 C6 C16 N1 87.1(4) . . . .
N1 C17 C18 O8 -160.3(3) . . . .
N1 C17 C18 O9 20.2(4) . . . .
N1 C17 C18 Na1 60.5(3) . . . 1_554
C18 C17 N1 C16 64.8(3) . . . .
C6 C16 N1 C17 58.0(3) . . . .
C8 C9 O3 C5 7.5(5) . . . .
C4 C5 O3 C9 -3.5(5) . . . .
C6 C5 O3 C9 178.0(3) . . . .
C14 C13 O4 Na1 -159.9(3) . . . .
C12 C13 O4 Na1 19.9(5) . . . .
O9 Na1 O4 C13 11.2(6) 1_556 . . .
O6 Na1 O4 C13 1.6(3) . . . .
O10 Na1 O4 C13 176.9(3) 2_676 . . .
O7 Na1 O4 C13 -111.1(3) 2_576 . . .
O10 Na1 O4 C13 97.4(3) . . . .
C18 Na1 O4 C13 -40.8(5) 1_556 . . .
S1 Na1 O4 C13 -20.6(3) . . . .
Na1 Na1 O4 C13 136.1(3) 2_676 . . .
O9 Na1 O6 S1 131.28(16) 1_556 . . .
O4 Na1 O6 S1 -51.96(14) . . . .
O10 Na1 O6 S1 -76.3(7) 2_676 . . .
O7 Na1 O6 S1 46.23(17) 2_576 . . .
O10 Na1 O6 S1 -149.08(15) . . . .
C18 Na1 O6 S1 111.15(15) 1_556 . . .
Na1 Na1 O6 S1 -139.44(13) 2_676 . . .
O8 C18 O9 Na1 -95.6(3) . . . 1_554
C17 C18 O9 Na1 83.8(3) . . . 1_554
O9 Na1 O10 Na1 -108.56(12) 1_556 . . 2_676
O4 Na1 O10 Na1 91.17(12) . . . 2_676
O6 Na1 O10 Na1 168.99(12) . . . 2_676
O10 Na1 O10 Na1 0.0 2_676 . . 2_676
O7 Na1 O10 Na1 -35.4(2) 2_576 . . 2_676
C18 Na1 O10 Na1 -105.70(12) 1_556 . . 2_676
S1 Na1 O10 Na1 154.55(9) . . . 2_676
Na1 O7 S1 O5 7.4(8) 2_576 . . .
Na1 O7 S1 O6 -119.9(7) 2_576 . . .
Na1 O7 S1 C12 124.2(7) 2_576 . . .
Na1 O7 S1 Na1 -145.6(8) 2_576 . . .
Na1 O6 S1 O5 -162.83(14) . . . .
Na1 O6 S1 O7 -35.11(19) . . . .
Na1 O6 S1 C12 81.62(16) . . . .
C11 C12 S1 O5 3.5(3) . . . .
C13 C12 S1 O5 -177.9(3) . . . .
C11 C12 S1 O7 -117.6(3) . . . .
C13 C12 S1 O7 61.0(3) . . . .
C11 C12 S1 O6 123.0(3) . . . .
C13 C12 S1 O6 -58.4(3) . . . .
C11 C12 S1 Na1 168.7(3) . . . .
C13 C12 S1 Na1 -12.7(3) . . . .
O9 Na1 S1 O5 -10.8(4) 1_556 . . .
O4 Na1 S1 O5 158.9(3) . . . .
O6 Na1 S1 O5 38.7(4) . . . .
O10 Na1 S1 O5 -163.9(4) 2_676 . . .
O7 Na1 S1 O5 -100.0(3) 2_576 . . .
O10 Na1 S1 O5 74.2(3) . . . .
C18 Na1 S1 O5 -29.6(3) 1_556 . . .
Na1 Na1 S1 O5 106.7(3) 2_676 . . .
O9 Na1 S1 O7 96.51(15) 1_556 . . .
O4 Na1 S1 O7 -93.81(14) . . . .
O6 Na1 S1 O7 145.97(19) . . . .
O10 Na1 S1 O7 -56.6(2) 2_676 . . .
O7 Na1 S1 O7 7.30(18) 2_576 . . .
O10 Na1 S1 O7 -178.51(16) . . . .
C18 Na1 S1 O7 77.65(14) 1_556 . . .
Na1 Na1 S1 O7 -146.0(2) 2_676 . . .
O9 Na1 S1 O6 -49.46(17) 1_556 . . .
O4 Na1 S1 O6 120.22(17) . . . .
O10 Na1 S1 O6 157.4(3) 2_676 . . .
O7 Na1 S1 O6 -138.67(16) 2_576 . . .
O10 Na1 S1 O6 35.52(17) . . . .
C18 Na1 S1 O6 -68.32(16) 1_556 . . .
Na1 Na1 S1 O6 68.0(2) 2_676 . . .
O9 Na1 S1 C12 -156.80(14) 1_556 . . .
O4 Na1 S1 C12 12.88(13) . . . .
O6 Na1 S1 C12 -107.35(18) . . . .
O10 Na1 S1 C12 50.1(3) 2_676 . . .
O7 Na1 S1 C12 113.98(13) 2_576 . . .
O10 Na1 S1 C12 -71.83(15) . . . .
C18 Na1 S1 C12 -175.66(13) 1_556 . . .
Na1 Na1 S1 C12 -39.3(2) 2_676 . . .
